data_7212749
loop_
_publ_author_name
'Scicluna, Todd R.'
'Fraser, Benjamin H.'
'Gorham, Nicole T.'
'MacLellan, Jonathan G.'
'Massi, Massimiliano'
'Skelton, Brian W.'
'St Pierre, Timothy G.'
'Woodward, Robert C.'

_publ_section_title
;
 Di[2,6-bis(5-phenylpyrazol-3-yl)pyridine]Co(II): an old coordination mode
 for a novel supramolecular assembly
;
_journal_issue 11
_journal_name_full CrystEngComm
_journal_page_first 3422
_journal_paper_doi 10.1039/c0ce00036a
_journal_volume 12
_journal_year 2010
_chemical_formula_moiety 'C46 H34 Co N10, 6(C3 H6 O), 2(F6 P)'
_chemical_formula_sum 'C64 H70 Co F12 N10 O6 P2'
_chemical_formula_weight 1424.17
_chemical_name_systematic
;
?
;
_space_group_IT_number 14
_symmetry_cell_setting monoclinic
_symmetry_space_group_name_Hall '-P 2yn'
_symmetry_space_group_name_H-M 'P 1 21/n 1'
_atom_sites_solution_hydrogens geom
_atom_sites_solution_primary direct
_atom_sites_solution_secondary difmap
_audit_creation_date 2009-10-31T15:46:23-00:00
_audit_creation_method 'WinGX routine CIF_UPDATE'
_cell_angle_alpha 90
_cell_angle_beta 91.029(2)
_cell_angle_gamma 90
_cell_formula_units_Z 4
_cell_length_a 17.5637(5)
_cell_length_b 23.2693(6)
_cell_length_c 17.8248(4)
_cell_measurement_reflns_used 9546
_cell_measurement_temperature 296(2)
_cell_measurement_theta_max 29.1946
_cell_measurement_theta_min 3.4949
_cell_volume 7283.7(3)
_computing_cell_refinement
;
CrysAlisPro, Oxford Diffraction Ltd.,
Version 1.171.33.41 (release 06-05-2009 CrysAlis171 .NET)
(compiled May 6 2009,17:20:42)
;
_computing_data_collection
;
CrysAlisPro, Oxford Diffraction Ltd.,
Version 1.171.33.41 (release 06-05-2009 CrysAlis171 .NET)
(compiled May 6 2009,17:20:42)
;
_computing_data_reduction
;
CrysAlisPro, Oxford Diffraction Ltd.,
Version 1.171.33.41 (release 06-05-2009 CrysAlis171 .NET)
(compiled May 6 2009,17:20:42)
;
_computing_molecular_graphics 'OrtepII (Johnson, C. K. (1976)'
_computing_publication_material 'WinGX Farrugia, L. J. (1999)'
_computing_structure_refinement 'SHELXL-97 (Sheldrick, 2008)'
_diffrn_ambient_temperature 296(2)
_diffrn_detector_area_resol_mean 10.4738
_diffrn_measured_fraction_theta_full 0.99
_diffrn_measured_fraction_theta_max 0.99
_diffrn_measurement_device_type 'Oxford Diffraction Gemini, Ruby'
_diffrn_measurement_method '\w scans'
_diffrn_orient_matrix_UB_11 0.0362687306
_diffrn_orient_matrix_UB_12 -0.0126585444
_diffrn_orient_matrix_UB_13 0.0065459675
_diffrn_orient_matrix_UB_21 0.008965247
_diffrn_orient_matrix_UB_22 0.021812188
_diffrn_orient_matrix_UB_23 0.026505349
_diffrn_orient_matrix_UB_31 -0.0153798036
_diffrn_orient_matrix_UB_32 -0.0171098447
_diffrn_orient_matrix_UB_33 0.02898758
_diffrn_radiation_monochromator graphite
_diffrn_radiation_type MoK\a
_diffrn_radiation_wavelength 0.71073
_diffrn_reflns_av_R_equivalents 0.0763
_diffrn_reflns_av_unetI/netI 0.1612
_diffrn_reflns_limit_h_max 22
_diffrn_reflns_limit_h_min -22
_diffrn_reflns_limit_k_max 30
_diffrn_reflns_limit_k_min -28
_diffrn_reflns_limit_l_max 22
_diffrn_reflns_limit_l_min -23
_diffrn_reflns_number 68411
_diffrn_reflns_theta_full 27.5
_diffrn_reflns_theta_max 27.5
_diffrn_reflns_theta_min 3.5
_exptl_absorpt_coefficient_mu 0.363
_exptl_absorpt_correction_T_max 1
_exptl_absorpt_correction_T_min 0.9221
_exptl_absorpt_correction_type multi-scan
_exptl_absorpt_process_details
;
CrysAlisPro, Oxford Diffraction Ltd.,
Version 1.171.33.41 (release 06-05-2009 CrysAlis171 .NET)
(compiled May 6 2009,17:20:42)
Empirical absorption correction using spherical harmonics,
implemented in SCALE3 ABSPACK scaling algorithm.

;
_exptl_crystal_colour orange
_exptl_crystal_density_diffrn 1.299
_exptl_crystal_density_method 'not measured'
_exptl_crystal_description slab
_exptl_crystal_F_000 2948
_exptl_crystal_size_max 0.4
_exptl_crystal_size_mid 0.35
_exptl_crystal_size_min 0.08
_refine_diff_density_max 0.463
_refine_diff_density_min -0.286
_refine_diff_density_rms 0.052
_refine_ls_extinction_method none
_refine_ls_goodness_of_fit_ref 0.796
_refine_ls_hydrogen_treatment constr
_refine_ls_matrix_type full
_refine_ls_number_parameters 868
_refine_ls_number_reflns 16569
_refine_ls_number_restraints 16
_refine_ls_restrained_S_all 0.851
_refine_ls_R_factor_all 0.2357
_refine_ls_R_factor_gt 0.0695
_refine_ls_shift/su_max 0.018
_refine_ls_shift/su_mean 0.001
_refine_ls_structure_factor_coef Fsqd
_refine_ls_weighting_details 'calc w=1/[\s^2^(Fo^2^)+(0.1092P)^2^] where P=(Fo^2^+2Fc^2^)/3'
_refine_ls_weighting_scheme calc
_refine_ls_wR_factor_gt 0.1772
_refine_ls_wR_factor_ref 0.2158
_reflns_number_gt 4948
_reflns_number_total 16569
_reflns_threshold_expression I>2\s(I)
_cod_data_source_file c0ce00036a.txt
_cod_data_source_block mxm5
_cod_original_sg_symbol_Hall -p_2yn
_cod_database_code 7212749

loop_
_symmetry_equiv_pos_as_xyz
'x, y, z'
'-x+1/2, y+1/2, -z+1/2'
'-x, -y, -z'
'x-1/2, -y-1/2, z-1/2'

loop_
_atom_site_label
_atom_site_type_symbol
_atom_site_fract_x
_atom_site_fract_y
_atom_site_fract_z
_atom_site_U_iso_or_equiv
_atom_site_adp_type
_atom_site_occupancy
_atom_site_symmetry_multiplicity
_atom_site_calc_flag
_atom_site_refinement_flags
Co1 Co 0.695847(16) 0.254587(13) 0.519054(14) 0.05652(9) Uani 1 1 d .
N11 N 0.69808(10) 0.34373(8) 0.52838(9) 0.0637(6) Uani 1 1 d .
C12 C 0.64275(14) 0.37106(10) 0.56423(12) 0.0713(8) Uani 1 1 d .
C13 C 0.64464(16) 0.42902(11) 0.57407(15) 0.0919(9) Uani 1 1 d .
H13 H 0.6074 0.4473 0.6019 0.11 Uiso 1 1 calc R
C14 C 0.70055(18) 0.45937(12) 0.54333(16) 0.1057(11) Uani 1 1 d .
H14 H 0.7004 0.4992 0.5478 0.127 Uiso 1 1 calc R
C15 C 0.75845(17) 0.43294(11) 0.50518(15) 0.0968(10) Uani 1 1 d .
H15 H 0.7981 0.4541 0.4851 0.116 Uiso 1 1 calc R
C16 C 0.75528(14) 0.37288(10) 0.49784(12) 0.0700(8) Uani 1 1 d .
N121 N 0.59348(10) 0.27602(8) 0.57803(9) 0.0621(6) Uani 1 1 d .
N122 N 0.53238(10) 0.25061(8) 0.60582(9) 0.0670(6) Uani 1 1 d .
H122 H 0.5247 0.2141 0.6045 0.08 Uiso 1 1 calc R
C123 C 0.48374(13) 0.28850(11) 0.63630(12) 0.0742(8) Uani 1 1 d .
C124 C 0.51545(14) 0.34100(12) 0.62753(13) 0.0836(9) Uani 1 1 d .
H124 H 0.4954 0.376 0.6428 0.1 Uiso 1 1 calc R
C125 C 0.58415(13) 0.33231(10) 0.59100(11) 0.0668(8) Uani 1 1 d .
C131 C 0.41164(15) 0.26998(13) 0.67010(14) 0.0954(10) Uani 1 1 d .
C132 C 0.39496(17) 0.21513(17) 0.68625(18) 0.1274(13) Uani 1 1 d .
H132 H 0.4301 0.1867 0.6746 0.153 Uiso 1 1 calc R
C133 C 0.32679(18) 0.19890(19) 0.7200(2) 0.1524(15) Uani 1 1 d .
H133 H 0.3167 0.1604 0.7296 0.183 Uiso 1 1 calc R
C134 C 0.2774(2) 0.23882(19) 0.7378(2) 0.1615(16) Uani 1 1 d .
H134 H 0.2326 0.2285 0.7614 0.194 Uiso 1 1 calc R
C135 C 0.2906(2) 0.2937(2) 0.7227(3) 0.1933(18) Uani 1 1 d .
H135 H 0.2543 0.3212 0.7346 0.232 Uiso 1 1 calc R
C136 C 0.35853(19) 0.31090(18) 0.6889(2) 0.1720(16) Uani 1 1 d .
H136 H 0.3676 0.3496 0.6792 0.206 Uiso 1 1 calc R
N141 N 0.79968(10) 0.27979(8) 0.46510(9) 0.0612(6) Uani 1 1 d .
N142 N 0.85885(10) 0.25572(8) 0.43086(9) 0.0654(6) Uani 1 1 d .
H142 H 0.8645 0.2193 0.4247 0.078 Uiso 1 1 calc R
C143 C 0.90903(13) 0.29609(11) 0.40702(12) 0.0698(8) Uani 1 1 d .
C144 C 0.87968(14) 0.34815(11) 0.42649(13) 0.0763(8) Uani 1 1 d .
H144 H 0.9006 0.3841 0.4172 0.092 Uiso 1 1 calc R
C145 C 0.81191(13) 0.33656(10) 0.46305(11) 0.0624(7) Uani 1 1 d .
C151 C 0.97922(14) 0.27944(12) 0.36861(12) 0.0799(9) Uani 1 1 d .
C152 C 1.00300(15) 0.22423(14) 0.36142(15) 0.1005(10) Uani 1 1 d .
H152 H 0.9749 0.1947 0.3826 0.121 Uiso 1 1 calc R
C153 C 1.06911(18) 0.21130(16) 0.32260(17) 0.1239(13) Uani 1 1 d .
H153 H 1.0843 0.1732 0.3178 0.149 Uiso 1 1 calc R
C154 C 1.11129(18) 0.25339(17) 0.29198(17) 0.1370(14) Uani 1 1 d .
H154 H 1.1557 0.2444 0.2668 0.164 Uiso 1 1 calc R
C155 C 1.08899(19) 0.30832(18) 0.29795(19) 0.1497(15) Uani 1 1 d .
H155 H 1.1184 0.3373 0.2773 0.18 Uiso 1 1 calc R
C156 C 1.02212(17) 0.32238(15) 0.33487(16) 0.1224(12) Uani 1 1 d .
H156 H 1.0061 0.3604 0.337 0.147 Uiso 1 1 calc R
N21 N 0.69311(10) 0.16551(7) 0.50897(9) 0.0608(6) Uani 1 1 d .
C22 C 0.66377(12) 0.14151(10) 0.44688(12) 0.0635(7) Uani 1 1 d .
C23 C 0.66261(15) 0.08277(11) 0.43755(15) 0.0859(9) Uani 1 1 d .
H23 H 0.6414 0.0664 0.3944 0.103 Uiso 1 1 calc R
C24 C 0.69332(16) 0.04921(12) 0.49319(17) 0.1021(11) Uani 1 1 d .
H24 H 0.693 0.0094 0.4879 0.123 Uiso 1 1 calc R
C25 C 0.72436(15) 0.07316(11) 0.55633(15) 0.0912(10) Uani 1 1 d .
H25 H 0.7458 0.0501 0.5938 0.109 Uiso 1 1 calc R
C26 C 0.72346(13) 0.13277(11) 0.56397(13) 0.0736(8) Uani 1 1 d .
N221 N 0.63672(10) 0.23873(7) 0.41332(9) 0.0561(5) Uani 1 1 d .
N222 N 0.60517(10) 0.26721(7) 0.35562(9) 0.0594(6) Uani 1 1 d .
H222 H 0.6007 0.304 0.3542 0.071 Uiso 1 1 calc R
C223 C 0.58118(13) 0.23226(10) 0.30011(11) 0.0634(7) Uani 1 1 d .
C224 C 0.59845(13) 0.17760(11) 0.32281(12) 0.0709(8) Uani 1 1 d .
H224 H 0.5891 0.1437 0.2966 0.085 Uiso 1 1 calc R
C225 C 0.63295(12) 0.18333(10) 0.39334(12) 0.0609(7) Uani 1 1 d .
C231 C 0.54456(13) 0.25292(11) 0.22998(12) 0.0733(8) Uani 1 1 d .
C232 C 0.52150(15) 0.30845(13) 0.22058(13) 0.0907(10) Uani 1 1 d .
H232 H 0.5296 0.3346 0.2593 0.109 Uiso 1 1 calc R
C233 C 0.48659(17) 0.32659(14) 0.15530(15) 0.1048(11) Uani 1 1 d .
H233 H 0.4739 0.3652 0.1497 0.126 Uiso 1 1 calc R
C234 C 0.4708(2) 0.29033(16) 0.10047(17) 0.1269(13) Uani 1 1 d .
H234 H 0.446 0.3029 0.0569 0.152 Uiso 1 1 calc R
C235 C 0.4906(2) 0.23560(17) 0.10815(18) 0.1604(16) Uani 1 1 d .
H235 H 0.4794 0.2101 0.0693 0.192 Uiso 1 1 calc R
C236 C 0.5285(2) 0.21473(15) 0.17377(16) 0.1378(13) Uani 1 1 d .
H236 H 0.5419 0.1762 0.1783 0.165 Uiso 1 1 calc R
N241 N 0.75303(10) 0.22336(9) 0.62005(9) 0.0699(6) Uani 1 1 d .
N242 N 0.78441(11) 0.24371(10) 0.68370(10) 0.0835(7) Uani 1 1 d .
H242 H 0.7905 0.2796 0.6939 0.1 Uiso 1 1 calc R
C243 C 0.80539(14) 0.19974(14) 0.72992(13) 0.0936(10) Uani 1 1 d .
C244 C 0.78608(15) 0.14944(13) 0.69416(13) 0.0927(10) Uani 1 1 d .
H244 H 0.793 0.1122 0.7118 0.111 Uiso 1 1 calc R
C245 C 0.75437(13) 0.16617(11) 0.62661(13) 0.0714(8) Uani 1 1 d .
C251 C 0.84237(17) 0.21046(15) 0.80286(14) 0.1319(13) Uani 1 1 d .
C252 C 0.8620(2) 0.26288(18) 0.82685(17) 0.1811(18) Uani 1 1 d .
H252 H 0.8495 0.2946 0.7973 0.217 Uiso 1 1 calc R
C253 C 0.9010(3) 0.2715(2) 0.89535(19) 0.229(2) Uani 1 1 d .
H253 H 0.9153 0.3082 0.9109 0.275 Uiso 1 1 calc R
C254 C 0.9171(3) 0.22529(18) 0.9376(2) 0.220(2) Uani 1 1 d .
H254 H 0.9384 0.2307 0.9853 0.264 Uiso 1 1 calc R
C255 C 0.9033(3) 0.1702(2) 0.9131(2) 0.246(2) Uani 1 1 d .
H255 H 0.9196 0.1385 0.9408 0.296 Uiso 1 1 calc R
C256 C 0.8645(2) 0.1637(2) 0.84567(18) 0.209(2) Uani 1 1 d .
H256 H 0.8529 0.1269 0.8286 0.25 Uiso 1 1 calc R
P1 P 0.12175(8) 0.49013(5) 0.70744(7) 0.1573(5) Uani 1 1 d .
F11 F 0.0978(3) 0.43162(16) 0.6697(2) 0.319(2) Uani 1 1 d .
F12 F 0.06788(16) 0.46516(12) 0.76619(16) 0.2246(12) Uani 1 1 d .
F13 F 0.1665(2) 0.50799(16) 0.64403(17) 0.3374(16) Uani 1 1 d .
F14 F 0.18512(18) 0.45829(16) 0.7426(2) 0.3000(16) Uani 1 1 d .
F15 F 0.0568(2) 0.51978(15) 0.6725(2) 0.3361(17) Uani 1 1 d .
F16 F 0.1347(3) 0.53957(15) 0.7489(2) 0.365(2) Uani 1 1 d .
P2 P 0.58484(8) 0.48193(5) 0.79295(6) 0.1518(5) Uani 1 1 d .
F21 F 0.52413(18) 0.45381(13) 0.74555(17) 0.2625(14) Uani 1 1 d .
F22 F 0.5639(2) 0.44384(13) 0.85822(15) 0.2593(15) Uani 1 1 d .
F23 F 0.5277(2) 0.52627(12) 0.8187(2) 0.3046(19) Uani 1 1 d .
F24 F 0.6432(2) 0.51002(19) 0.8391(2) 0.3778(19) Uani 1 1 d .
F25 F 0.6116(3) 0.51624(14) 0.72706(17) 0.330(2) Uani 1 1 d .
F26 F 0.63394(17) 0.42990(13) 0.76390(16) 0.2222(13) Uani 1 1 d .
C101 C 0.5445(4) 0.0385(3) 0.6336(5) 0.572(5) Uani 1 1 d D
H10A H 0.5345 0.0405 0.6863 0.857 Uiso 1 1 calc R
H10B H 0.5985 0.0378 0.6263 0.857 Uiso 1 1 calc R
H10C H 0.5221 0.0043 0.6129 0.857 Uiso 1 1 calc R
C102 C 0.5114(3) 0.0893(2) 0.5956(3) 0.238(2) Uani 1 1 d D
O102 O 0.52909(19) 0.13356(13) 0.5869(2) 0.3059(17) Uani 1 1 d D
C103 C 0.4367(4) 0.0704(4) 0.5585(7) 0.606(8) Uani 1 1 d D
H10D H 0.3967 0.096 0.573 0.908 Uiso 1 1 calc R
H10E H 0.4247 0.0321 0.5741 0.908 Uiso 1 1 calc R
H10F H 0.4416 0.0714 0.5049 0.908 Uiso 1 1 calc R
C301 C 0.9128(3) 0.0483(2) 0.4723(2) 0.219(2) Uani 1 1 d .
H30A H 0.8778 0.0351 0.5092 0.329 Uiso 1 1 calc R
H30B H 0.9551 0.067 0.4969 0.329 Uiso 1 1 calc R
H30C H 0.9309 0.0162 0.4439 0.329 Uiso 1 1 calc R
C302 C 0.87439(16) 0.08891(13) 0.42186(16) 0.1005(10) Uani 1 1 d .
O302 O 0.86461(13) 0.13658(9) 0.43877(14) 0.1455(9) Uani 1 1 d .
C303 C 0.8472(3) 0.0627(3) 0.3512(2) 0.243(3) Uani 1 1 d .
H30D H 0.8645 0.0236 0.3488 0.364 Uiso 1 1 calc R
H30E H 0.8669 0.0839 0.3096 0.364 Uiso 1 1 calc R
H30F H 0.7926 0.0635 0.3491 0.364 Uiso 1 1 calc R
C201 C 0.6552(4) 0.4236(3) 0.2751(4) 0.308(4) Uani 1 1 d .
H20A H 0.6378 0.389 0.2509 0.461 Uiso 1 1 calc R
H20B H 0.7091 0.4211 0.2844 0.461 Uiso 1 1 calc R
H20C H 0.6443 0.4559 0.2433 0.461 Uiso 1 1 calc R
C202 C 0.6133(3) 0.43112(18) 0.3517(2) 0.2135(19) Uani 1 1 d .
O202 O 0.60161(16) 0.38730(10) 0.37605(13) 0.1555(10) Uani 1 1 d .
C203 C 0.6071(4) 0.48839(18) 0.3695(3) 0.316(3) Uani 1 1 d .
H20D H 0.5705 0.4931 0.4084 0.474 Uiso 1 1 calc R
H20E H 0.5908 0.5096 0.3258 0.474 Uiso 1 1 calc R
H20F H 0.6557 0.5025 0.3867 0.474 Uiso 1 1 calc R
C401 C 0.8978(3) 0.4245(4) 0.6463(4) 0.470(7) Uani 1 1 d D
H40A H 0.8861 0.4088 0.5976 0.705 Uiso 1 1 calc R
H40B H 0.9467 0.4107 0.6632 0.705 Uiso 1 1 calc R
H40C H 0.899 0.4657 0.6432 0.705 Uiso 1 1 calc R
C402 C 0.8367(3) 0.4059(3) 0.7019(3) 0.343(5) Uani 1 1 d D
O402 O 0.7979(2) 0.36434(14) 0.69214(19) 0.2248(16) Uani 1 1 d D
C403 C 0.8228(5) 0.4502(3) 0.7521(5) 0.644(6) Uani 1 1 d D
H40D H 0.847 0.4418 0.7995 0.966 Uiso 1 1 calc R
H40E H 0.7689 0.4541 0.7587 0.966 Uiso 1 1 calc R
H40F H 0.8428 0.4855 0.7327 0.966 Uiso 1 1 calc R
C501 C 0.9209(4) 0.5832(4) 0.5093(4) 0.524(6) Uani 1 1 d D
H50A H 0.9251 0.542 0.5076 0.786 Uiso 1 1 calc R
H50B H 0.9548 0.598 0.5475 0.786 Uiso 1 1 calc R
H50C H 0.9341 0.599 0.4616 0.786 Uiso 1 1 calc R
C502 C 0.8414(4) 0.5994(3) 0.5269(4) 0.371(4) Uani 1 1 d D
O502 O 0.8054(4) 0.5766(2) 0.5689(4) 0.554(4) Uani 1 1 d D
C503 C 0.8093(5) 0.6495(3) 0.4888(5) 0.532(7) Uani 1 1 d D
H50D H 0.8079 0.6813 0.5232 0.797 Uiso 1 1 calc R
H50E H 0.7585 0.6409 0.4714 0.797 Uiso 1 1 calc R
H50F H 0.8402 0.6594 0.4469 0.797 Uiso 1 1 calc R
C601 C 0.2282(4) 0.19128(19) 0.4945(7) 0.797(14) Uani 1 1 d D
H60A H 0.186 0.2141 0.5106 .996 Uiso 1 1 calc R
H60B H 0.2328 0.1945 0.4411 .996 Uiso 1 1 calc R
H60C H 0.2741 0.2047 0.5186 .996 Uiso 1 1 calc R
C602 C 0.2151(3) 0.13005(19) 0.5150(4) 0.299(4) Uani 1 1 d D
O602 O 0.2643(2) 0.09712(17) 0.5223(4) 0.385(3) Uani 1 1 d D
C603 C 0.1359(3) 0.1207(4) 0.5394(6) 0.605(9) Uani 1 1 d D
H60D H 0.1365 0.1041 0.5887 0.907 Uiso 1 1 calc R
H60E H 0.1104 0.0952 0.5049 0.907 Uiso 1 1 calc R
H60F H 0.1095 0.1568 0.5403 0.907 Uiso 1 1 calc R

loop_
_atom_site_aniso_label
_atom_site_aniso_U_11
_atom_site_aniso_U_22
_atom_site_aniso_U_33
_atom_site_aniso_U_23
_atom_site_aniso_U_13
_atom_site_aniso_U_12
Co1 0.05554(16) 0.06687(19) 0.04715(15) -0.00125(16) 0.00081(12) -0.00049(17)
N11 0.0686(12) 0.0652(12) 0.0572(11) -0.0020(9) -0.0011(9) 0.0011(10)
C12 0.0861(17) 0.0692(15) 0.0584(13) -0.0129(12) -0.0023(12) 0.0101(14)
C13 0.0947(19) 0.0797(18) 0.1016(18) -0.0208(15) 0.0103(15) 0.0027(16)
C14 0.132(2) 0.0674(17) 0.117(2) -0.0217(16) 0.0010(19) 0.0042(18)
C15 0.111(2) 0.0736(18) 0.106(2) -0.0062(16) 0.0076(17) -0.0194(16)
C16 0.0738(16) 0.0725(16) 0.0633(14) -0.0018(12) -0.0079(12) -0.0009(14)
N121 0.0591(11) 0.0757(12) 0.0519(10) -0.0076(9) 0.0070(9) -0.0004(10)
N122 0.0639(11) 0.0822(13) 0.0550(10) -0.0070(10) 0.0014(9) -0.0023(11)
C123 0.0633(15) 0.1081(19) 0.0510(13) -0.0205(13) -0.0023(11) 0.0130(15)
C124 0.0860(18) 0.0927(19) 0.0724(15) -0.0261(14) 0.0064(13) 0.0206(16)
C125 0.0700(15) 0.0788(16) 0.0517(13) -0.0135(12) -0.0015(11) 0.0078(14)
C131 0.0674(16) 0.141(2) 0.0777(16) -0.0273(16) 0.0093(13) 0.0078(17)
C132 0.079(2) 0.172(3) 0.132(2) -0.005(2) 0.0288(18) 0.001(2)
C133 0.088(2) 0.202(4) 0.168(3) 0.007(3) 0.041(2) -0.015(2)
C134 0.100(2) 0.222(4) 0.165(3) -0.017(3) 0.058(2) -0.006(3)
C135 0.113(2) 0.210(4) 0.260(4) -0.041(3) 0.088(2) 0.019(3)
C136 0.108(2) 0.172(3) 0.239(3) -0.038(3) 0.081(2) 0.016(2)
N141 0.0592(11) 0.0743(12) 0.0503(10) 0.0004(9) 0.0037(9) -0.0053(10)
N142 0.0681(12) 0.0715(12) 0.0568(10) 0.0021(10) 0.0063(9) -0.0027(11)
C143 0.0607(14) 0.0946(18) 0.0543(13) 0.0057(13) 0.0058(11) -0.0187(14)
C144 0.0723(16) 0.0803(17) 0.0762(16) 0.0021(14) 0.0035(13) -0.0200(14)
C145 0.0678(15) 0.0685(15) 0.0509(13) 0.0036(11) 0.0001(11) -0.0120(13)
C151 0.0699(16) 0.113(2) 0.0570(14) 0.0078(14) 0.0066(12) -0.0159(15)
C152 0.0788(18) 0.128(2) 0.0959(19) 0.0124(18) 0.0291(15) 0.0043(18)
C153 0.094(2) 0.164(3) 0.115(2) -0.011(2) 0.0218(18) 0.025(2)
C154 0.089(2) 0.210(4) 0.114(2) -0.025(2) 0.0415(17) -0.025(2)
C155 0.114(2) 0.182(3) 0.156(3) 0.004(3) 0.062(2) -0.056(2)
C156 0.108(2) 0.143(3) 0.118(2) -0.001(2) 0.0437(18) -0.026(2)
N21 0.0585(11) 0.0625(11) 0.0617(11) 0.0098(9) 0.0031(9) 0.0049(10)
C22 0.0594(14) 0.0582(14) 0.0728(15) -0.0070(12) 0.0032(12) 0.0004(12)
C23 0.0882(19) 0.0685(17) 0.1008(19) -0.0035(15) -0.0068(15) 0.0028(15)
C24 0.106(2) 0.0688(18) 0.131(2) 0.0039(17) 0.0083(19) 0.0063(17)
C25 0.0848(19) 0.0831(18) 0.1059(19) 0.0341(16) 0.0059(16) 0.0140(15)
C26 0.0677(16) 0.0732(16) 0.0801(16) 0.0172(13) 0.0081(13) 0.0080(13)
N221 0.0617(11) 0.0577(11) 0.0488(9) -0.0018(8) -0.0035(8) -0.0026(9)
N222 0.0678(12) 0.0568(11) 0.0535(10) -0.0017(9) -0.0028(9) 0.0009(10)
C223 0.0616(14) 0.0754(16) 0.0533(13) -0.0140(11) -0.0011(11) -0.0067(13)
C224 0.0717(16) 0.0806(17) 0.0604(14) -0.0185(12) -0.0031(12) -0.0115(14)
C225 0.0601(14) 0.0616(15) 0.0613(14) -0.0041(11) 0.0054(11) 0.0003(12)
C231 0.0713(15) 0.0919(18) 0.0563(13) -0.0107(13) -0.0103(11) 0.0091(15)
C232 0.099(2) 0.112(2) 0.0604(15) -0.0097(15) -0.0139(14) -0.0090(18)
C233 0.112(2) 0.121(2) 0.0800(18) 0.0130(17) -0.0269(16) 0.000(2)
C234 0.140(3) 0.159(3) 0.0797(19) -0.008(2) -0.0366(19) 0.028(2)
C235 0.217(4) 0.162(3) 0.099(2) -0.049(2) -0.079(2) 0.051(3)
C236 0.195(3) 0.129(3) 0.0869(19) -0.0377(18) -0.069(2) 0.043(2)
N241 0.0634(12) 0.0961(14) 0.0500(10) -0.0021(10) -0.0007(9) 0.0008(11)
N242 0.0635(12) 0.1350(18) 0.0517(11) -0.0114(12) -0.0021(9) 0.0054(13)
C243 0.0570(15) 0.173(3) 0.0509(14) 0.0230(16) -0.0014(12) 0.0199(17)
C244 0.0756(18) 0.135(2) 0.0671(16) 0.0319(16) -0.0016(13) 0.0177(17)
C245 0.0559(15) 0.0896(18) 0.0687(15) 0.0197(14) 0.0035(12) 0.0099(14)
C251 0.0798(19) 0.263(4) 0.0521(15) 0.004(2) -0.0077(14) 0.018(2)
C252 0.170(3) 0.290(4) 0.082(2) -0.040(3) -0.054(2) 0.001(3)
C253 0.199(4) 0.388(5) 0.100(3) -0.030(3) -0.044(3) -0.013(4)
C254 0.156(3) 0.417(5) 0.084(2) -0.002(3) -0.052(2) -0.008(4)
C255 0.207(4) 0.406(5) 0.123(3) 0.039(4) -0.068(3) 0.014(5)
C256 0.209(4) 0.330(5) 0.085(2) 0.047(3) -0.057(2) 0.034(4)
P1 0.1801(11) 0.1438(8) 0.1475(8) 0.0569(7) -0.0079(8) -0.0079(8)
F11 0.406(4) 0.244(3) 0.309(4) -0.031(3) 0.027(3) -0.091(3)
F12 0.237(2) 0.205(2) 0.234(2) 0.0775(19) 0.059(2) 0.013(2)
F13 0.372(3) 0.382(3) 0.263(2) 0.190(2) 0.140(2) 0.028(3)
F14 0.191(2) 0.331(3) 0.375(3) 0.180(3) -0.072(2) 0.015(2)
F15 0.244(3) 0.303(3) 0.457(4) 0.225(3) -0.103(3) -0.007(3)
F16 0.459(5) 0.239(3) 0.397(4) -0.164(3) 0.006(4) -0.109(3)
P2 0.2004(11) 0.1451(8) 0.1102(7) -0.0435(6) 0.0069(7) -0.0420(8)
F21 0.238(3) 0.232(2) 0.313(3) -0.130(2) -0.111(2) 0.048(2)
F22 0.372(4) 0.231(3) 0.179(2) 0.039(2) 0.090(2) 0.019(3)
F23 0.421(5) 0.164(2) 0.331(3) -0.117(2) 0.059(3) 0.044(3)
F24 0.338(3) 0.526(5) 0.266(3) -0.087(3) -0.084(3) -0.262(3)
F25 0.578(6) 0.210(3) 0.207(3) 0.028(2) 0.132(3) -0.063(4)
F26 0.212(2) 0.228(3) 0.229(2) -0.009(2) 0.047(2) 0.008(2)
C101 0.426(8) 0.429(8) 0.874(11) 0.402(8) 0.393(7) 0.149(7)
C102 0.233(4) 0.168(4) 0.317(5) 0.027(4) 0.139(4) 0.050(4)
O102 0.299(3) 0.124(2) 0.505(4) -0.058(3) 0.274(3) -0.032(2)
C103 0.432(11) 0.414(12) 0.96(2) -0.226(12) -0.374(11) -0.003(10)
C301 0.217(4) 0.257(5) 0.184(4) 0.070(3) 0.043(3) 0.125(3)
C302 0.097(2) 0.102(2) 0.104(2) -0.0004(17) 0.0320(16) 0.0041(18)
O302 0.1508(18) 0.0874(15) 0.201(2) 0.0025(15) 0.0724(15) 0.0030(14)
C303 0.161(4) 0.405(7) 0.162(4) -0.115(4) -0.013(3) 0.029(4)
C201 0.262(6) 0.242(6) 0.418(9) 0.043(6) -0.029(6) -0.111(5)
C202 0.293(4) 0.116(3) 0.225(3) -0.030(3) -0.191(3) 0.038(3)
O202 0.215(2) 0.0938(16) 0.1551(19) -0.0140(14) -0.0790(17) 0.0125(17)
C203 0.495(7) 0.084(3) 0.358(5) -0.051(3) -0.290(5) 0.060(4)
C401 0.180(6) 0.79(2) 0.434(11) -0.141(12) -0.114(6) -0.037(9)
C402 0.115(4) 0.654(13) 0.258(6) -0.134(7) -0.093(4) 0.067(6)
O402 0.247(3) 0.193(3) 0.230(3) -0.030(2) -0.122(2) -0.002(3)
C403 0.340(12) 0.696(10) 0.894(14) -0.629(8) -0.041(10) 0.064(9)
C501 0.400(10) 0.787(15) 0.388(9) -0.312(9) 0.095(8) -0.264(10)
C502 0.515(9) 0.299(6) 0.305(6) -0.119(5) 0.182(6) -0.225(6)
O502 0.605(7) 0.345(6) 0.723(11) -0.101(6) 0.354(7) -0.270(5)
C503 0.657(17) 0.509(13) 0.433(11) 0.229(9) 0.149(12) 0.276(11)
C601 0.382(17) 1.01(3) 1.00(3) 0.49(2) -0.046(18) 0.00(2)
C602 0.264(7) 0.192(5) 0.441(10) -0.045(6) -0.036(7) 0.038(5)
O602 0.415(6) 0.241(4) 0.494(8) -0.052(5) -0.148(6) 0.134(4)
C603 0.455(13) 0.591(19) 0.78(2) -0.084(16) 0.290(13) 0.092(14)

loop_
_atom_type_symbol
_atom_type_description
_atom_type_scat_dispersion_real
_atom_type_scat_dispersion_imag
_atom_type_scat_source
C C 0.0033 0.0016 'International Tables Vol C Tables 4.2.6.8 and 6.1.1.4'
H H 0 0 'International Tables Vol C Tables 4.2.6.8 and 6.1.1.4'
N N 0.0061 0.0033 'International Tables Vol C Tables 4.2.6.8 and 6.1.1.4'
F F 0.0171 0.0103 'International Tables Vol C Tables 4.2.6.8 and 6.1.1.4'
P P 0.1023 0.0942 'International Tables Vol C Tables 4.2.6.8 and 6.1.1.4'
Co Co 0.3494 0.9721 'International Tables Vol C Tables 4.2.6.8 and 6.1.1.4'
O O 0.0106 0.006 'International Tables Vol C Tables 4.2.6.8 and 6.1.1.4'

loop_
_geom_angle_atom_site_label_1
_geom_angle_atom_site_label_2
_geom_angle_atom_site_label_3
_geom_angle
N21 Co1 N11 179.56(7)
N21 Co1 N121 104.72(7)
N11 Co1 N121 75.25(7)
N21 Co1 N141 104.51(7)
N11 Co1 N141 75.52(7)
N121 Co1 N141 150.77(7)
N21 Co1 N221 75.25(6)
N11 Co1 N221 104.31(6)
N121 Co1 N221 94.16(6)
N141 Co1 N221 93.11(6)
N21 Co1 N241 75.39(7)
N11 Co1 N241 105.05(7)
N121 Co1 N241 92.89(6)
N141 Co1 N241 94.50(7)
N221 Co1 N241 150.64(7)
C12 N11 C16 120.8(2)
C12 N11 Co1 120.03(15)
C16 N11 Co1 119.12(15)
N11 C12 C13 121.2(2)
N11 C12 C125 112.8(2)
C13 C12 C125 126.0(2)
C14 C13 C12 119.2(3)
C14 C13 H13 120.4
C12 C13 H13 120.4
C13 C14 C15 121.4(3)
C13 C14 H14 119.3
C15 C14 H14 119.3
C14 C15 C16 117.5(3)
C14 C15 H15 121.3
C16 C15 H15 121.3
N11 C16 C15 119.7(2)
N11 C16 C145 113.8(2)
C15 C16 C145 126.3(2)
N122 N121 C125 105.57(18)
N122 N121 Co1 139.87(15)
C125 N121 Co1 114.54(14)
N121 N122 C123 112.39(19)
N121 N122 H122 123.8
C123 N122 H122 123.8
N122 C123 C124 106.2(2)
N122 C123 C131 121.8(2)
C124 C123 C131 132.0(2)
C123 C124 C125 106.5(2)
C123 C124 H124 126.7
C125 C124 H124 126.7
N121 C125 C124 109.3(2)
N121 C125 C12 117.3(2)
C124 C125 C12 133.3(2)
C132 C131 C136 117.0(3)
C132 C131 C123 123.9(3)
C136 C131 C123 119.1(3)
C131 C132 C133 122.7(3)
C131 C132 H132 118.7
C133 C132 H132 118.7
C134 C133 C132 119.1(4)
C134 C133 H133 120.4
C132 C133 H133 120.4
C133 C134 C135 120.8(4)
C133 C134 H134 119.6
C135 C134 H134 119.6
C134 C135 C136 121.0(4)
C134 C135 H135 119.5
C136 C135 H135 119.5
C131 C136 C135 119.4(4)
C131 C136 H136 120.3
C135 C136 H136 120.3
N142 N141 C145 105.92(17)
N142 N141 Co1 139.41(15)
C145 N141 Co1 114.67(14)
N141 N142 C143 111.49(18)
N141 N142 H142 124.3
C143 N142 H142 124.3
N142 C143 C144 106.5(2)
N142 C143 C151 121.0(2)
C144 C143 C151 132.5(2)
C143 C144 C145 106.1(2)
C143 C144 H144 127
C145 C144 H144 127
N141 C145 C144 110.0(2)
N141 C145 C16 116.8(2)
C144 C145 C16 133.2(2)
C152 C151 C156 117.9(3)
C152 C151 C143 123.7(2)
C156 C151 C143 118.4(3)
C151 C152 C153 120.7(3)
C151 C152 H152 119.6
C153 C152 H152 119.6
C154 C153 C152 120.8(3)
C154 C153 H153 119.6
C152 C153 H153 119.6
C155 C154 C153 119.7(3)
C155 C154 H154 120.1
C153 C154 H154 120.1
C154 C155 C156 120.7(3)
C154 C155 H155 119.7
C156 C155 H155 119.7
C151 C156 C155 120.1(3)
C151 C156 H156 120
C155 C156 H156 120
C22 N21 C26 120.6(2)
C22 N21 Co1 119.75(14)
C26 N21 Co1 119.56(15)
N21 C22 C23 121.3(2)
N21 C22 C225 113.34(19)
C23 C22 C225 125.3(2)
C24 C23 C22 118.4(2)
C24 C23 H23 120.8
C22 C23 H23 120.8
C25 C24 C23 120.9(3)
C25 C24 H24 119.6
C23 C24 H24 119.6
C24 C25 C26 118.9(2)
C24 C25 H25 120.6
C26 C25 H25 120.6
N21 C26 C25 119.9(2)
N21 C26 C245 113.2(2)
C25 C26 C245 126.9(2)
N222 N221 C225 104.77(16)
N222 N221 Co1 140.45(13)
C225 N221 Co1 114.58(13)
N221 N222 C223 112.79(17)
N221 N222 H222 123.6
C223 N222 H222 123.6
N222 C223 C224 106.28(19)
N222 C223 C231 123.6(2)
C224 C223 C231 130.1(2)
C223 C224 C225 105.6(2)
C223 C224 H224 127.2
C225 C224 H224 127.2
N221 C225 C224 110.6(2)
N221 C225 C22 116.85(19)
C224 C225 C22 132.6(2)
C232 C231 C236 118.0(2)
C232 C231 C223 122.5(2)
C236 C231 C223 119.4(2)
C231 C232 C233 121.5(3)
C231 C232 H232 119.2
C233 C232 H232 119.2
C234 C233 C232 121.1(3)
C234 C233 H233 119.4
C232 C233 H233 119.4
C233 C234 C235 119.1(3)
C233 C234 H234 120.4
C235 C234 H234 120.4
C234 C235 C236 122.1(3)
C234 C235 H235 119
C236 C235 H235 119
C231 C236 C235 118.0(3)
C231 C236 H236 121
C235 C236 H236 121
C245 N241 N242 105.77(19)
C245 N241 Co1 114.41(14)
N242 N241 Co1 139.60(16)
N241 N242 C243 110.5(2)
N241 N242 H242 124.8
C243 N242 H242 124.8
N242 C243 C244 107.3(2)
N242 C243 C251 121.4(3)
C244 C243 C251 131.3(3)
C243 C244 C245 105.0(3)
C243 C244 H244 127.5
C245 C244 H244 127.5
N241 C245 C244 111.4(2)
N241 C245 C26 117.3(2)
C244 C245 C26 131.3(3)
C252 C251 C256 118.3(3)
C252 C251 C243 123.2(3)
C256 C251 C243 118.2(3)
C251 C252 C253 121.9(4)
C251 C252 H252 119.1
C253 C252 H252 119.1
C254 C253 C252 118.0(4)
C254 C253 H253 121
C252 C253 H253 121
C253 C254 C255 122.3(4)
C253 C254 H254 118.8
C255 C254 H254 118.8
C254 C255 C256 117.4(4)
C254 C255 H255 121.3
C256 C255 H255 121.3
C255 C256 C251 121.7(4)
C255 C256 H256 119.1
C251 C256 H256 119.1
F16 P1 F13 95.3(3)
F16 P1 F15 87.4(3)
F13 P1 F15 87.9(2)
F16 P1 F14 94.4(3)
F13 P1 F14 93.4(2)
F15 P1 F14 177.7(2)
F16 P1 F12 92.7(2)
F13 P1 F12 171.3(2)
F15 P1 F12 89.0(2)
F14 P1 F12 89.42(18)
F16 P1 F11 171.2(3)
F13 P1 F11 93.4(2)
F15 P1 F11 91.5(2)
F14 P1 F11 86.6(2)
F12 P1 F11 78.50(19)
F24 P2 F21 179.2(2)
F24 P2 F25 88.6(2)
F21 P2 F25 91.2(2)
F24 P2 F22 90.4(2)
F21 P2 F22 89.86(19)
F25 P2 F22 174.9(2)
F24 P2 F23 89.3(2)
F21 P2 F23 90.0(2)
F25 P2 F23 95.3(2)
F22 P2 F23 89.69(19)
F24 P2 F26 98.4(2)
F21 P2 F26 82.40(16)
F25 P2 F26 88.32(19)
F22 P2 F26 86.84(17)
F23 P2 F26 171.6(2)
C102 C101 H10A 109.5
C102 C101 H10B 109.5
H10A C101 H10B 109.5
C102 C101 H10C 109.5
H10A C101 H10C 109.5
H10B C101 H10C 109.5
O102 C102 C101 135.5(6)
O102 C102 C103 117.1(6)
C101 C102 C103 107.3(5)
C102 C103 H10D 109.5
C102 C103 H10E 109.5
H10D C103 H10E 109.5
C102 C103 H10F 109.5
H10D C103 H10F 109.5
H10E C103 H10F 109.5
C302 C301 H30A 109.5
C302 C301 H30B 109.5
H30A C301 H30B 109.5
C302 C301 H30C 109.5
H30A C301 H30C 109.5
H30B C301 H30C 109.5
O302 C302 C301 121.7(3)
O302 C302 C303 124.8(4)
C301 C302 C303 113.5(4)
C302 C303 H30D 109.5
C302 C303 H30E 109.5
H30D C303 H30E 109.5
C302 C303 H30F 109.5
H30D C303 H30F 109.5
H30E C303 H30F 109.5
C202 C201 H20A 109.5
C202 C201 H20B 109.5
H20A C201 H20B 109.5
C202 C201 H20C 109.5
H20A C201 H20C 109.5
H20B C201 H20C 109.5
O202 C202 C203 140.5(5)
O202 C202 C201 108.9(4)
C203 C202 C201 110.4(5)
C202 C203 H20D 109.5
C202 C203 H20E 109.5
H20D C203 H20E 109.5
C202 C203 H20F 109.5
H20D C203 H20F 109.5
H20E C203 H20F 109.5
C402 C401 H40A 109.5
C402 C401 H40B 109.5
H40A C401 H40B 109.5
C402 C401 H40C 109.5
H40A C401 H40C 109.5
H40B C401 H40C 109.5
O402 C402 C403 126.1(6)
O402 C402 C401 122.5(6)
C403 C402 C401 109.8(7)
C402 C403 H40D 109.5
C402 C403 H40E 109.5
H40D C403 H40E 109.5
C402 C403 H40F 109.5
H40D C403 H40F 109.5
H40E C403 H40F 109.5
C502 C501 H50A 109.5
C502 C501 H50B 109.5
H50A C501 H50B 109.5
C502 C501 H50C 109.5
H50A C501 H50C 109.5
H50B C501 H50C 109.5
O502 C502 C503 118.0(7)
O502 C502 C501 124.4(7)
C503 C502 C501 117.5(7)
C502 C503 H50D 109.5
C502 C503 H50E 109.5
H50D C503 H50E 109.5
C502 C503 H50F 109.5
H50D C503 H50F 109.5
H50E C503 H50F 109.5
C602 C601 H60A 109.5
C602 C601 H60B 109.5
H60A C601 H60B 109.5
C602 C601 H60C 109.5
H60A C601 H60C 109.5
H60B C601 H60C 109.5
O602 C602 C603 124.8(6)
O602 C602 C601 122.8(5)
C603 C602 C601 111.2(5)
C602 C603 H60D 109.5
C602 C603 H60E 109.5
H60D C603 H60E 109.5
C602 C603 H60F 109.5
H60D C603 H60F 109.5
H60E C603 H60F 109.5

loop_
_geom_bond_atom_site_label_1
_geom_bond_atom_site_label_2
_geom_bond_distance
Co1 N21 2.0809(18)
Co1 N11 2.0813(18)
Co1 N121 2.1574(17)
Co1 N141 2.1582(17)
Co1 N221 2.1670(16)
Co1 N241 2.1708(18)
N11 C12 1.334(3)
N11 C16 1.336(3)
C12 C13 1.360(3)
C12 C125 1.455(3)
C13 C14 1.335(4)
C13 H13 0.93
C14 C15 1.378(4)
C14 H14 0.93
C15 C16 1.405(3)
C15 H15 0.93
C16 C145 1.453(3)
N121 N122 1.329(2)
N121 C125 1.341(3)
N122 C123 1.349(3)
N122 H122 0.86
C123 C124 1.353(4)
C123 C131 1.476(4)
C124 C125 1.396(3)
C124 H124 0.93
C131 C132 1.342(5)
C131 C136 1.378(4)
C132 C133 1.401(4)
C132 H132 0.93
C133 C134 1.315(5)
C133 H133 0.93
C134 C135 1.326(6)
C134 H134 0.93
C135 C136 1.405(5)
C135 H135 0.93
C136 H136 0.93
N141 N142 1.337(2)
N141 C145 1.339(3)
N142 C143 1.361(3)
N142 H142 0.86
C143 C144 1.364(3)
C143 C151 1.473(3)
C144 C145 1.393(3)
C144 H144 0.93
C151 C152 1.358(4)
C151 C156 1.394(4)
C152 C153 1.395(4)
C152 H152 0.93
C153 C154 1.349(5)
C153 H153 0.93
C154 C155 1.342(5)
C154 H154 0.93
C155 C156 1.396(4)
C155 H155 0.93
C156 H156 0.93
N21 C22 1.335(3)
N21 C26 1.344(3)
C22 C23 1.377(3)
C22 C225 1.460(3)
C23 C24 1.366(4)
C23 H23 0.93
C24 C25 1.361(4)
C24 H24 0.93
C25 C26 1.394(3)
C25 H25 0.93
C26 C245 1.457(3)
N221 N222 1.336(2)
N221 C225 1.339(3)
N222 C223 1.343(3)
N222 H222 0.86
C223 C224 1.367(3)
C223 C231 1.476(3)
C224 C225 1.392(3)
C224 H224 0.93
C231 C232 1.363(4)
C231 C236 1.365(4)
C232 C233 1.372(4)
C232 H232 0.93
C233 C234 1.317(4)
C233 H233 0.93
C234 C235 1.327(5)
C234 H234 0.93
C235 C236 1.421(4)
C235 H235 0.93
C236 H236 0.93
N241 C245 1.336(3)
N241 N242 1.339(2)
N242 C243 1.360(3)
N242 H242 0.86
C243 C244 1.373(4)
C243 C251 1.464(4)
C244 C245 1.374(3)
C244 H244 0.93
C251 C252 1.336(5)
C251 C256 1.380(5)
C252 C253 1.404(4)
C252 H252 0.93
C253 C254 1.341(5)
C253 H253 0.93
C254 C255 1.375(6)
C254 H254 0.93
C255 C256 1.379(5)
C255 H255 0.93
C256 H256 0.93
P1 F16 1.384(4)
P1 F13 1.450(3)
P1 F15 1.463(3)
P1 F14 1.468(3)
P1 F12 1.538(3)
P1 F11 1.573(4)
P2 F24 1.457(3)
P2 F21 1.499(3)
P2 F25 1.503(3)
P2 F22 1.513(3)
P2 F23 1.517(3)
P2 F26 1.579(3)
C101 C102 1.475(8)
C101 H10A 0.96
C101 H10B 0.96
C101 H10C 0.96
C102 O102 1.088(5)
C102 C103 1.524(8)
C103 H10D 0.96
C103 H10E 0.96
C103 H10F 0.96
C301 C302 1.461(5)
C301 H30A 0.96
C301 H30B 0.96
C301 H30C 0.96
C302 O302 1.163(3)
C302 C303 1.471(5)
C303 H30D 0.96
C303 H30E 0.96
C303 H30F 0.96
C201 C202 1.572(8)
C201 H20A 0.96
C201 H20B 0.96
C201 H20C 0.96
C202 O202 1.129(5)
C202 C203 1.375(5)
C203 H20D 0.96
C203 H20E 0.96
C203 H20F 0.96
C401 C402 1.538(8)
C401 H40A 0.96
C401 H40B 0.96
C401 H40C 0.96
C402 O402 1.193(7)
C402 C403 1.390(9)
C403 H40D 0.96
C403 H40E 0.96
C403 H40F 0.96
C501 C502 1.485(9)
C501 H50A 0.96
C501 H50B 0.96
C501 H50C 0.96
C502 O502 1.121(8)
C502 C503 1.459(9)
C503 H50D 0.96
C503 H50E 0.96
C503 H50F 0.96
C601 C602 1.490(6)
C601 H60A 0.96
C601 H60B 0.96
C601 H60C 0.96
C602 O602 1.161(5)
C602 C603 1.481(6)
C603 H60D 0.96
C603 H60E 0.96
C603 H60F 0.96

loop_
_geom_hbond_atom_site_label_D
_geom_hbond_atom_site_label_H
_geom_hbond_atom_site_label_A
_geom_hbond_distance_DH
_geom_hbond_distance_HA
_geom_hbond_distance_DA
_geom_hbond_angle_DHA
N122 H122 O102 0.86 1.9 2.745(4) 166.1
N142 H142 O302 0.86 1.94 2.778(3) 163.7
N222 H222 O202 0.86 1.98 2.819(3) 165.8
N242 H242 O402 0.86 1.98 2.821(4) 166.5
